data_4063996
loop_
_publ_author_name
'Poulain, Aur\'elie'
'Canseco-Gonzalez, Daniel'
'Hynes-Roche, Rachel'
'M\"uller-Bunz, Helge'
'Schuster, Oliver'
'Stoeckli-Evans, Helen'
'Neels, Antonia'
'Albrecht, Martin'

_publ_section_title
;
 Synthesis and Tunability of Abnormal 1,2,3-Triazolylidene Palladium and
 Rhodium Complexes
;
_journal_issue 5
_journal_name_full Organometallics
_journal_page_first 1021
_journal_paper_doi 10.1021/om101076u
_journal_volume 30
_journal_year 2011
_chemical_formula_moiety 'C22 H42 I4 N6 Pd2'
_chemical_formula_sum 'C22 H42 I4 N6 Pd2'
_chemical_formula_weight 1111.06
_chemical_name_systematic
; 
 ? 
;
_space_group_IT_number 2
_symmetry_cell_setting triclinic
_symmetry_Int_Tables_number 2
_symmetry_space_group_name_Hall '-P 1'
_symmetry_space_group_name_H-M 'P -1'
_atom_sites_solution_hydrogens geom
_atom_sites_solution_primary direct
_atom_sites_solution_secondary difmap
_audit_creation_method SHELXL-97
_cell_angle_alpha 71.804(11)
_cell_angle_beta 80.644(11)
_cell_angle_gamma 69.299(11)
_cell_formula_units_Z 1
_cell_length_a 8.2840(8)
_cell_length_b 9.6916(9)
_cell_length_c 11.8468(11)
_cell_measurement_reflns_used 6731
_cell_measurement_temperature 173(2)
_cell_measurement_theta_max 26.05
_cell_measurement_theta_min 1.65
_cell_volume 843.77(16)
_computing_cell_refinement 'X-Area V1.35'
_computing_data_collection 'X-Area V1.35 (Stoe & Cie, 2006)'
_computing_data_reduction 'X-RED32 V1.31 (Stoe & Cie, 2006)'
_computing_molecular_graphics 'PLATON  (Spek, 2009)'
_computing_publication_material SHELXL-97
_computing_structure_refinement 'SHELXL-97 (Sheldrick, 1997)'
_computing_structure_solution 'SHELXS-97 (Sheldrick, 1990)'
_diffrn_ambient_temperature 173(2)
_diffrn_detector_area_resol_mean 6.67
_diffrn_measured_fraction_theta_full 0.928
_diffrn_measured_fraction_theta_max 0.928
_diffrn_measurement_device_type 'STOE IPDS-2'
_diffrn_measurement_method 'phi + omega scans'
_diffrn_radiation_monochromator graphite
_diffrn_radiation_source 'fine-focus sealed tube'
_diffrn_radiation_type MoK\a
_diffrn_radiation_wavelength 0.71073
_diffrn_reflns_av_R_equivalents 0.0357
_diffrn_reflns_av_sigmaI/netI 0.0406
_diffrn_reflns_limit_h_max 10
_diffrn_reflns_limit_h_min -10
_diffrn_reflns_limit_k_max 11
_diffrn_reflns_limit_k_min -11
_diffrn_reflns_limit_l_max 14
_diffrn_reflns_limit_l_min -14
_diffrn_reflns_number 6731
_diffrn_reflns_theta_full 26.03
_diffrn_reflns_theta_max 26.03
_diffrn_reflns_theta_min 2.53
_diffrn_standards_decay_% 0
_diffrn_standards_number 0
_exptl_absorpt_coefficient_mu 4.745
_exptl_absorpt_correction_T_max 0.384
_exptl_absorpt_correction_T_min 0.205
_exptl_absorpt_correction_type multi-scan
_exptl_absorpt_process_details 'MULscanABS in PLATON; Spek, 2003'
_exptl_crystal_colour orange
_exptl_crystal_density_diffrn 2.186
_exptl_crystal_density_meas ?
_exptl_crystal_density_method 'not measured'
_exptl_crystal_description plate
_exptl_crystal_F_000 520
_exptl_crystal_size_max 0.40
_exptl_crystal_size_mid 0.35
_exptl_crystal_size_min 0.20
_refine_diff_density_max 1.215
_refine_diff_density_min -1.248
_refine_diff_density_rms 0.168
_refine_ls_extinction_method none
_refine_ls_goodness_of_fit_ref 0.938
_refine_ls_hydrogen_treatment constr
_refine_ls_matrix_type full
_refine_ls_number_parameters 154
_refine_ls_number_reflns 3090
_refine_ls_number_restraints 0
_refine_ls_restrained_S_all 0.938
_refine_ls_R_factor_all 0.0431
_refine_ls_R_factor_gt 0.0313
_refine_ls_shift/su_max <0.001
_refine_ls_shift/su_mean <0.001
_refine_ls_structure_factor_coef Fsqd
_refine_ls_weighting_details 'calc w=1/[\s^2^(Fo^2^)+(0.0546P)^2^] where P=(Fo^2^+2Fc^2^)/3'
_refine_ls_weighting_scheme calc
_refine_ls_wR_factor_gt 0.0763
_refine_ls_wR_factor_ref 0.0823
_reflns_number_gt 2307
_reflns_number_total 3090
_reflns_threshold_expression I>2\s(I)
_cod_data_source_file om101076u_si_002.cif
_cod_data_source_block complex-2c
_cod_depositor_comments
;
The following automatic conversions were performed:

'_symmetry_cell_setting' value 'Triclinic' changed to 'triclinic'
according to /home/saulius/struct/CIF-dictionaries/cif_core.dic
dictionary named 'cif_core.dic' version 2.4.1 from 2010-06-29.

Automatic conversion script
Id: cif_fix_values 1715 2011-07-08 13:25:40Z adriana 

The following automatic conversions were performed:

'_exptl_crystal_density_meas' value 'none' was changed to '?' - the
value is perceived as not measured.

Automatic conversion script
Id: cif_fix_values 3008 2015-01-20 13:52:24Z robertas 
;
_cod_original_cell_volume 843.77(14)
_cod_database_code 4063996

loop_
_symmetry_equiv_pos_site_id
_symmetry_equiv_pos_as_xyz
1 x,y,z
2 -x,-y,-z

loop_
_atom_site_aniso_label
_atom_site_aniso_U_11
_atom_site_aniso_U_22
_atom_site_aniso_U_33
_atom_site_aniso_U_23
_atom_site_aniso_U_13
_atom_site_aniso_U_12
I1 0.0628(2) 0.0385(2) 0.0271(2) -0.0045(2) 0.0031(2) -0.0253(2)
I2 0.0473(2) 0.0312(2) 0.0270(2) -0.0041(1) -0.0007(1) -0.0215(1)
Pd1 0.0341(2) 0.0218(2) 0.0248(2) -0.0059(1) 0.0007(2) -0.0103(1)
N1 0.046(2) 0.0252(19) 0.032(3) -0.0074(17) -0.007(2) -0.0084(18)
N2 0.038(2) 0.031(2) 0.047(3) -0.0108(19) -0.007(2) -0.0097(18)
N3 0.036(2) 0.0268(19) 0.036(3) -0.0102(17) -0.0039(19) -0.0079(16)
C1 0.045(3) 0.024(2) 0.027(3) -0.0051(19) -0.003(2) -0.013(2)
C2 0.041(3) 0.024(2) 0.024(3) -0.0015(19) -0.003(2) -0.008(2)
C3 0.040(3) 0.031(2) 0.041(4) -0.009(2) 0.002(2) -0.007(2)
C4 0.037(3) 0.034(2) 0.044(4) -0.010(2) -0.001(2) -0.007(2)
C5 0.038(3) 0.039(3) 0.056(4) -0.015(3) -0.002(3) -0.008(2)
C6 0.055(4) 0.043(3) 0.062(5) -0.013(3) -0.019(3) 0.001(3)
C7 0.062(4) 0.032(3) 0.038(4) -0.013(2) -0.006(3) -0.013(2)
C8 0.034(3) 0.038(3) 0.040(4) -0.013(2) 0.001(2) -0.008(2)
C9 0.029(3) 0.035(3) 0.047(4) -0.014(2) 0.001(2) -0.002(2)
C10 0.040(3) 0.062(4) 0.036(4) -0.011(3) -0.002(3) -0.007(3)
C11 0.063(4) 0.081(5) 0.046(5) 0.004(4) -0.003(3) -0.004(4)

loop_
_atom_site_label
_atom_site_type_symbol
_atom_site_thermal_displace_type
_atom_site_fract_x
_atom_site_fract_y
_atom_site_fract_z
_atom_site_occupancy
_atom_site_U_iso_or_equiv
_atom_site_calc_flag
_atom_site_refinement_flags
I1 I Uani -0.02227(5) 0.35505(4) 0.37418(3) 1.000 0.0421(1) . .
I2 I Uani 0.08497(4) 0.65907(3) -0.06135(3) 1.000 0.0338(1) . .
Pd1 Pd Uani 0.02959(5) 0.50436(4) 0.15613(3) 1.000 0.0270(1) . .
N1 N Uani 0.1125(5) 0.8234(4) 0.2827(4) 1.000 0.0348(14) . .
N2 N Uani 0.2779(5) 0.7496(4) 0.2590(4) 1.000 0.0385(14) . .
N3 N Uani 0.2681(5) 0.6389(4) 0.2201(4) 1.000 0.0330(14) . .
C1 C Uani 0.1038(6) 0.6396(5) 0.2155(5) 1.000 0.0318(16) . .
C2 C Uani 0.0033(6) 0.7618(5) 0.2584(5) 1.000 0.0315(16) . .
C3 C Uani -0.1878(6) 0.8262(5) 0.2726(5) 1.000 0.0394(18) . .
C4 C Uani -0.2643(7) 0.9587(6) 0.1630(5) 1.000 0.0399(18) . .
C5 C Uani -0.4587(7) 1.0279(6) 0.1746(6) 1.000 0.0452(19) . .
C6 C Uani -0.5281(8) 1.1653(6) 0.0702(6) 1.000 0.057(2) . .
C7 C Uani 0.0761(8) 0.9566(6) 0.3280(5) 1.000 0.043(2) . .
C8 C Uani 0.4326(6) 0.5299(6) 0.1887(5) 1.000 0.0382(19) . .
C9 C Uani 0.4679(6) 0.3737(5) 0.2794(5) 1.000 0.0391(19) . .
C10 C Uani 0.4729(7) 0.3728(7) 0.4046(6) 1.000 0.049(2) . .
C11 C Uani 0.5309(10) 0.2116(8) 0.4864(7) 1.000 0.074(3) . .
H3A H Uiso -0.21950 0.86440 0.34420 1.000 0.0590 calc R
H3B H Uiso -0.23860 0.74390 0.28490 1.000 0.0590 calc R
H4A H Uiso -0.21190 1.04010 0.15050 1.000 0.0600 calc R
H4B H Uiso -0.23240 0.91980 0.09170 1.000 0.0600 calc R
H5A H Uiso -0.49180 1.06000 0.24900 1.000 0.0680 calc R
H5B H Uiso -0.51200 0.94910 0.18030 1.000 0.0680 calc R
H6A H Uiso -0.49700 1.13380 -0.00350 1.000 0.0850 calc R
H6B H Uiso -0.47790 1.24470 0.06550 1.000 0.0850 calc R
H6C H Uiso -0.65420 1.20610 0.08110 1.000 0.0850 calc R
H7A H Uiso 0.12070 1.03340 0.26950 1.000 0.0660 calc R
H7B H Uiso 0.13220 0.92420 0.40290 1.000 0.0660 calc R
H7C H Uiso -0.04910 1.00110 0.34180 1.000 0.0660 calc R
H8A H Uiso 0.52830 0.57020 0.18510 1.000 0.0570 calc R
H8B H Uiso 0.42750 0.51940 0.10900 1.000 0.0570 calc R
H9A H Uiso 0.37750 0.33050 0.27600 1.000 0.0580 calc R
H9B H Uiso 0.58020 0.30480 0.25600 1.000 0.0580 calc R
H10A H Uiso 0.35630 0.42930 0.43280 1.000 0.0730 calc R
H10B H Uiso 0.55300 0.42670 0.40760 1.000 0.0730 calc R
H11A H Uiso 0.64680 0.15560 0.45930 1.000 0.1110 calc R
H11B H Uiso 0.45000 0.15870 0.48550 1.000 0.1110 calc R
H11C H Uiso 0.53350 0.21600 0.56760 1.000 0.1110 calc R

loop_
_atom_type_symbol
_atom_type_description
_atom_type_scat_dispersion_real
_atom_type_scat_dispersion_imag
_atom_type_scat_source
C C 0.0033 0.0016 'International Tables Vol C Tables 4.2.6.8 and 6.1.1.4'
H H 0.0000 0.0000 'International Tables Vol C Tables 4.2.6.8 and 6.1.1.4'
I I -0.4742 1.8119 'International Tables Vol C Tables 4.2.6.8 and 6.1.1.4'
N N 0.0061 0.0033 'International Tables Vol C Tables 4.2.6.8 and 6.1.1.4'
Pd Pd -0.9988 1.0072 'International Tables Vol C Tables 4.2.6.8 and 6.1.1.4'

loop_
_geom_angle_atom_site_label_1
_geom_angle_atom_site_label_2
_geom_angle_atom_site_label_3
_geom_angle
_geom_angle_site_symmetry_1
_geom_angle_site_symmetry_3
_geom_angle_publ_flag
Pd1 I2 Pd1 93.16(2) . 2_565 yes
I1 Pd1 I2 178.49(2) . . yes
I1 Pd1 C1 88.98(16) . . yes
I1 Pd1 I2 94.67(2) . 2_565 yes
I2 Pd1 C1 89.52(16) . . yes
I2 Pd1 I2 86.84(2) . 2_565 yes
I2 Pd1 C1 175.24(15) 2_565 . yes
N2 N1 C2 112.8(4) . . yes
N2 N1 C7 117.0(4) . . yes
C2 N1 C7 130.3(5) . . yes
N1 N2 N3 102.6(4) . . yes
N2 N3 C1 115.0(4) . . yes
N2 N3 C8 117.0(4) . . yes
C1 N3 C8 128.0(4) . . yes
Pd1 C1 N3 128.5(4) . . yes
Pd1 C1 C2 128.7(4) . . yes
N3 C1 C2 102.8(4) . . yes
N1 C2 C1 106.9(5) . . yes
N1 C2 C3 123.5(4) . . yes
C1 C2 C3 129.6(5) . . no
C2 C3 C4 112.0(5) . . no
C3 C4 C5 113.5(5) . . no
C4 C5 C6 112.2(5) . . no
N3 C8 C9 111.0(4) . . yes
C8 C9 C10 115.4(5) . . no
C9 C10 C11 112.0(5) . . no
C2 C3 H3A 109.00 . . no
C2 C3 H3B 109.00 . . no
C4 C3 H3A 109.00 . . no
C4 C3 H3B 109.00 . . no
H3A C3 H3B 108.00 . . no
C3 C4 H4A 109.00 . . no
C3 C4 H4B 109.00 . . no
C5 C4 H4A 109.00 . . no
C5 C4 H4B 109.00 . . no
H4A C4 H4B 108.00 . . no
C4 C5 H5A 109.00 . . no
C4 C5 H5B 109.00 . . no
C6 C5 H5A 109.00 . . no
C6 C5 H5B 109.00 . . no
H5A C5 H5B 108.00 . . no
C5 C6 H6A 109.00 . . no
C5 C6 H6B 109.00 . . no
C5 C6 H6C 109.00 . . no
H6A C6 H6B 109.00 . . no
H6A C6 H6C 109.00 . . no
H6B C6 H6C 110.00 . . no
N1 C7 H7A 109.00 . . no
N1 C7 H7B 109.00 . . no
N1 C7 H7C 109.00 . . no
H7A C7 H7B 110.00 . . no
H7A C7 H7C 110.00 . . no
H7B C7 H7C 109.00 . . no
N3 C8 H8A 109.00 . . no
N3 C8 H8B 109.00 . . no
C9 C8 H8A 109.00 . . no
C9 C8 H8B 109.00 . . no
H8A C8 H8B 108.00 . . no
C8 C9 H9A 108.00 . . no
C8 C9 H9B 108.00 . . no
C10 C9 H9A 108.00 . . no
C10 C9 H9B 108.00 . . no
H9A C9 H9B 107.00 . . no
C9 C10 H10A 109.00 . . no
C9 C10 H10B 109.00 . . no
C11 C10 H10A 109.00 . . no
C11 C10 H10B 109.00 . . no
H10A C10 H10B 108.00 . . no
C10 C11 H11A 109.00 . . no
C10 C11 H11B 110.00 . . no
C10 C11 H11C 109.00 . . no
H11A C11 H11B 110.00 . . no
H11A C11 H11C 109.00 . . no
H11B C11 H11C 109.00 . . no

loop_
_geom_bond_atom_site_label_1
_geom_bond_atom_site_label_2
_geom_bond_distance
_geom_bond_site_symmetry_2
_geom_bond_publ_flag
I1 Pd1 2.5876(5) . yes
I2 Pd1 2.6050(5) . yes
I2 Pd1 2.6814(6) 2_565 yes
Pd1 C1 1.969(5) . yes
N1 N2 1.332(6) . yes
N1 C2 1.353(7) . yes
N1 C7 1.466(7) . yes
N2 N3 1.324(6) . yes
N3 C1 1.369(7) . yes
N3 C8 1.475(7) . yes
C1 C2 1.377(7) . no
C2 C3 1.485(7) . no
C3 C4 1.545(8) . no
C4 C5 1.511(9) . no
C5 C6 1.515(9) . no
C8 C9 1.518(8) . no
C9 C10 1.488(9) . no
C10 C11 1.512(10) . no
C3 H3A 0.9900 . no
C3 H3B 0.9900 . no
C4 H4A 0.9900 . no
C4 H4B 0.9900 . no
C5 H5A 0.9900 . no
C5 H5B 0.9900 . no
C6 H6A 0.9800 . no
C6 H6B 0.9800 . no
C6 H6C 0.9800 . no
C7 H7A 0.9800 . no
C7 H7B 0.9800 . no
C7 H7C 0.9800 . no
C8 H8A 0.9900 . no
C8 H8B 0.9900 . no
C9 H9A 0.9900 . no
C9 H9B 0.9900 . no
C10 H10A 0.9900 . no
C10 H10B 0.9900 . no
C11 H11A 0.9800 . no
C11 H11B 0.9800 . no
C11 H11C 0.9800 . no

loop_
_geom_contact_atom_site_label_1
_geom_contact_atom_site_label_2
_geom_contact_distance
_geom_contact_site_symmetry_2
_geom_contact_publ_flag
I1 C1 3.223(5) . no
I1 C2 3.819(5) . no
I1 C7 3.850(6) 1_545 no
I1 I2 3.8751(6) 2_565 no
I2 C1 3.252(6) . no
I2 I2 3.6340(6) 2_565 no
I2 I1 3.8751(6) 2_565 no
I1 H10B 3.3200 1_455 no
I1 H9A 3.2800 . no
I2 H8B 3.3800 . no
I2 H4A 3.2600 2_575 no
I2 H6C 3.3600 2_475 no
I2 H7A 3.3200 2_575 no
I2 H9B 3.3500 2_665 no
Pd1 C6 4.198(6) 1_645 no
Pd1 C9 3.773(5) . no
Pd1 H3B 3.1800 . no
Pd1 H6C 3.3900 1_645 no
Pd1 H8B 3.3000 . no
Pd1 H9A 3.0900 . no
N2 C10 3.424(8) . no
N2 H5B 2.8900 1_655 no
N2 H11C 2.9300 2_666 no
N3 H10A 2.7100 . no
C1 I1 3.223(5) . no
C1 I2 3.252(6) . no
C6 Pd1 4.198(6) 1_465 no
C7 I1 3.850(6) 1_565 no
C9 Pd1 3.773(5) . no
C10 N2 3.424(8) . no
C1 H9A 3.0000 . no
C3 H7C 2.7200 . no
C5 H6A 3.0500 2_475 no
C7 H3A 2.8500 . no
C9 H5A 3.0700 1_645 no
C9 H6B 3.0700 1_645 no
C11 H7B 2.9600 2_666 no
H3A C7 2.8500 . no
H3A H5A 2.5300 . no
H3A H7C 2.2400 . no
H3A H11B 2.5600 2_566 no
H3B Pd1 3.1800 . no
H4A H6B 2.4900 . no
H4A I2 3.2600 2_575 no
H4B H6A 2.5500 . no
H5A C9 3.0700 1_465 no
H5A H3A 2.5300 . no
H5A H9A 2.5600 1_465 no
H5B N2 2.8900 1_455 no
H5B H6A 2.4500 2_475 no
H6A H4B 2.5500 . no
H6A C5 3.0500 2_475 no
H6A H5B 2.4500 2_475 no
H6A H6A 2.5900 2_475 no
H6B C9 3.0700 1_465 no
H6B H4A 2.4900 . no
H6C Pd1 3.3900 1_465 no
H6C I2 3.3600 2_475 no
H7A I2 3.3200 2_575 no
H7B C11 2.9600 2_666 no
H7B H11A 2.4100 2_666 no
H7C C3 2.7200 . no
H7C H3A 2.2400 . no
H8A H10B 2.5700 . no
H8B I2 3.3800 . no
H8B Pd1 3.3000 . no
H9A I1 3.2800 . no
H9A Pd1 3.0900 . no
H9A C1 3.0000 . no
H9A H5A 2.5600 1_645 no
H9A H11B 2.5500 . no
H9B H11A 2.4300 . no
H9B I2 3.3500 2_665 no
H10A N3 2.7100 . no
H10B I1 3.3200 1_655 no
H10B H8A 2.5700 . no
H11A H9B 2.4300 . no
H11A H7B 2.4100 2_666 no
H11B H9A 2.5500 . no
H11B H3A 2.5600 2_566 no
H11C N2 2.9300 2_666 no

loop_
_geom_torsion_atom_site_label_1
_geom_torsion_atom_site_label_2
_geom_torsion_atom_site_label_3
_geom_torsion_atom_site_label_4
_geom_torsion
_geom_torsion_site_symmetry_1
_geom_torsion_site_symmetry_3
_geom_torsion_site_symmetry_4
_geom_torsion_publ_flag
Pd1 I2 Pd1 C1 -176.94(15) 2_565 . . no
Pd1 I2 Pd1 I2 0.00(5) 2_565 . 2_565 no
Pd1 I2 Pd1 I1 179.97(4) . 2_565 2_565 no
Pd1 I2 Pd1 I2 0.02(9) . 2_565 2_565 no
I1 Pd1 C1 N3 103.2(5) . . . no
I1 Pd1 C1 C2 -79.6(5) . . . no
I2 Pd1 C1 N3 -76.7(5) . . . no
I2 Pd1 C1 C2 100.5(5) . . . no
C2 N1 N2 N3 -0.6(6) . . . no
C7 N1 N2 N3 -179.6(4) . . . no
N2 N1 C2 C1 -0.2(6) . . . no
N2 N1 C2 C3 -177.6(5) . . . no
C7 N1 C2 C1 178.7(5) . . . no
C7 N1 C2 C3 1.3(9) . . . no
N1 N2 N3 C1 1.2(6) . . . no
N1 N2 N3 C8 -178.1(4) . . . no
N2 N3 C1 Pd1 176.5(4) . . . no
N2 N3 C1 C2 -1.3(6) . . . no
C8 N3 C1 Pd1 -4.3(8) . . . no
C8 N3 C1 C2 177.9(5) . . . no
N2 N3 C8 C9 108.6(5) . . . no
C1 N3 C8 C9 -70.6(7) . . . no
Pd1 C1 C2 N1 -177.0(4) . . . no
Pd1 C1 C2 C3 0.2(9) . . . no
N3 C1 C2 N1 0.8(6) . . . no
N3 C1 C2 C3 178.0(5) . . . no
N1 C2 C3 C4 83.6(6) . . . no
C1 C2 C3 C4 -93.2(7) . . . no
C2 C3 C4 C5 -179.6(5) . . . no
C3 C4 C5 C6 175.5(5) . . . no
N3 C8 C9 C10 -57.1(6) . . . no
C8 C9 C10 C11 -172.7(5) . . . no
